data_1564633
loop_
_publ_author_name
'Boussadia, Ahlem'
'Beghidja, Adel'
'Gali, Lynda'
'Beghidja, Chahrazed'
'Elhabiri, Mourad'
'Rabu, Pierre'
'Rogez, Guillaume'

_publ_section_title
;
 Coordination properties of two new Schiff-base phenoxy-carboxylates and
 comparative study of their antioxidant activities
;
_journal_name_full 'Inorganica Chimica Acta'
_journal_page_first 119656
_journal_paper_doi 10.1016/j.ica.2020.119656
_journal_volume 508
_journal_year 2020
_chemical_formula_moiety 'C12 H13 N O4'
_chemical_formula_sum 'C12 H13 N O4'
_chemical_formula_weight 235.23
_space_group_crystal_system monoclinic
_space_group_IT_number 14
_space_group_name_Hall '-P 2ybc'
_space_group_name_H-M_alt 'P 1 21/c 1'
_atom_sites_solution_hydrogens geom
_atom_sites_solution_primary direct
_cell_angle_alpha 90
_cell_angle_beta 97.091(3)
_cell_angle_gamma 90
_cell_formula_units_Z 4
_cell_length_a 4.8639(3)
_cell_length_b 16.5889(12)
_cell_length_c 13.7485(8)
_cell_measurement_reflns_used 2782
_cell_measurement_temperature 296.15
_cell_measurement_theta_max 26.09
_cell_measurement_theta_min 2.87
_cell_volume 1100.84(12)
_computing_cell_refinement 'SAINT v8.37A (Bruker, 2015)'
_computing_data_reduction 'SAINT v8.37A (Bruker, 2015)'
_computing_molecular_graphics 'Olex2 (Dolomanov et al., 2009)'
_computing_publication_material 'Olex2 (Dolomanov et al., 2009)'
_computing_structure_refinement 'ShelXL (Sheldrick, 2015)'
_computing_structure_solution 'SHELXS-97 (Sheldrick, 1990)'
_diffrn_ambient_temperature 296.15
_diffrn_measured_fraction_theta_full 0.999
_diffrn_measured_fraction_theta_max 0.997
_diffrn_measurement_device_type 'Bruker APEX-II CCD'
_diffrn_measurement_method '\f and \w scans'
_diffrn_radiation_type MoK\a
_diffrn_radiation_wavelength 0.71073
_diffrn_reflns_av_R_equivalents 0.0274
_diffrn_reflns_av_unetI/netI 0.0285
_diffrn_reflns_Laue_measured_fraction_full 0.999
_diffrn_reflns_Laue_measured_fraction_max 0.997
_diffrn_reflns_limit_h_max 6
_diffrn_reflns_limit_h_min -5
_diffrn_reflns_limit_k_max 22
_diffrn_reflns_limit_k_min -22
_diffrn_reflns_limit_l_max 18
_diffrn_reflns_limit_l_min -18
_diffrn_reflns_number 9819
_diffrn_reflns_point_group_measured_fraction_full 0.999
_diffrn_reflns_point_group_measured_fraction_max 0.997
_diffrn_reflns_theta_full 26.000
_diffrn_reflns_theta_max 28.375
_diffrn_reflns_theta_min 2.874
_diffrn_standards_number 0
_exptl_absorpt_coefficient_mu 0.107
_exptl_absorpt_correction_T_max 0.7457
_exptl_absorpt_correction_T_min 0.6863
_exptl_absorpt_correction_type multi-scan
_exptl_absorpt_process_details
'SADABS-2012/1 (Bruker,2012) was used for absorption correction. wR2(int) was 0.0526 before and 0.0385 after correction. The Ratio of minimum to maximum transmission is 0.9203. The \l/2 correction factor is 0.0015.'
_exptl_crystal_colour 'light orange'
_exptl_crystal_colour_modifier light
_exptl_crystal_colour_primary orange
_exptl_crystal_density_diffrn 1.419
_exptl_crystal_description block
_exptl_crystal_F_000 496
_exptl_crystal_size_max 0.15
_exptl_crystal_size_mid 0.13
_exptl_crystal_size_min 0.11
_refine_diff_density_max 0.242
_refine_diff_density_min -0.203
_refine_diff_density_rms 0.039
_refine_ls_extinction_coef .
_refine_ls_extinction_method none
_refine_ls_goodness_of_fit_ref 1.038
_refine_ls_hydrogen_treatment constr
_refine_ls_matrix_type full
_refine_ls_number_parameters 158
_refine_ls_number_reflns 2753
_refine_ls_number_restraints 0
_refine_ls_restrained_S_all 1.038
_refine_ls_R_factor_all 0.0685
_refine_ls_R_factor_gt 0.0445
_refine_ls_shift/su_max 0.001
_refine_ls_shift/su_mean 0.000
_refine_ls_structure_factor_coef Fsqd
_refine_ls_weighting_details 'w=1/[\s^2^(Fo^2^)+(0.0549P)^2^+0.2893P] where P=(Fo^2^+2Fc^2^)/3'
_refine_ls_weighting_scheme calc
_refine_ls_wR_factor_gt 0.1097
_refine_ls_wR_factor_ref 0.1227
_reflns_Friedel_coverage 0.000
_reflns_Friedel_fraction_full .
_reflns_Friedel_fraction_max .
_reflns_number_gt 1970
_reflns_number_total 2753
_reflns_threshold_expression 'I > 2\s(I)'
_cod_data_source_file ICA-2020-508-119656.cif
_cod_data_source_block L1
_cod_database_code 1564633
_shelx_space_group_comment
;
The symmetry employed for this shelxl refinement is uniquely defined
by the following loop, which should always be used as a source of
symmetry information in preference to the above space-group names.
They are only intended as comments.
;
_shelx_estimated_absorpt_t_max 0.988
_shelx_estimated_absorpt_t_min 0.984
_olex2_refinement_description
;
1. Fixed Uiso
 At 1.2 times of:
  All C(H) groups, All N(H) groups
 At 1.5 times of:
  All C(H,H,H) groups, All O(H) groups
2.a Aromatic/amide H refined with riding coordinates:
 N1(H1A), C3(H3A), C4(H4), C7(H7), C10(H10)
2.b Idealised Me refined as rotating group:
 C9(H9A,H9B,H9C), C12(H12A,H12B,H12C)
2.c Idealised tetrahedral OH refined as rotating group:
 O1(H1), O3(H3)
;

loop_
_space_group_symop_operation_xyz
'x, y, z'
'-x, y+1/2, -z+1/2'
'-x, -y, -z'
'x, -y-1/2, z-1/2'

loop_
_atom_site_label
_atom_site_type_symbol
_atom_site_fract_x
_atom_site_fract_y
_atom_site_fract_z
_atom_site_U_iso_or_equiv
_atom_site_adp_type
_atom_site_occupancy
_atom_site_site_symmetry_order
_atom_site_calc_flag
_atom_site_refinement_flags_posn
_atom_site_refinement_flags_adp
_atom_site_refinement_flags_occupancy
_atom_site_disorder_assembly
_atom_site_disorder_group
O1 O 0.9230(3) 1.07143(7) 0.09067(9) 0.0477(3) Uani 1 1 d . . . . .
H1 H 1.016992 1.062861 0.046178 0.072 Uiso 1 1 calc GR . . . .
O2 O 0.7749(2) 0.94674(7) 0.05284(9) 0.0451(3) Uani 1 1 d . . . . .
O3 O 0.1969(3) 1.00996(7) 0.43046(9) 0.0488(3) Uani 1 1 d . . . . .
H3 H 0.217709 1.052170 0.461531 0.073 Uiso 1 1 calc GR . . . .
O4 O -0.1785(3) 0.85663(8) 0.45947(10) 0.0553(4) Uani 1 1 d . . . . .
N1 N 0.1229(3) 0.88779(8) 0.31552(10) 0.0375(3) Uani 1 1 d . . . . .
H1A H 0.063044 0.898351 0.370426 0.045 Uiso 1 1 calc R . . . .
C1 C 0.7784(3) 1.00722(9) 0.10520(11) 0.0344(3) Uani 1 1 d . . . . .
C2 C 0.6211(3) 1.01137(9) 0.19003(11) 0.0327(3) Uani 1 1 d . . . . .
C3 C 0.6512(4) 1.07607(10) 0.25376(12) 0.0399(4) Uani 1 1 d . . . . .
H3A H 0.765993 1.118876 0.241883 0.048 Uiso 1 1 calc R . . . .
C4 C 0.5108(4) 1.07709(10) 0.33504(12) 0.0437(4) Uani 1 1 d . . . . .
H4 H 0.531695 1.120491 0.378139 0.052 Uiso 1 1 calc R . . . .
C5 C 0.3390(3) 1.01366(9) 0.35252(11) 0.0356(3) Uani 1 1 d . . . . .
C6 C 0.3036(3) 0.94706(9) 0.28750(11) 0.0315(3) Uani 1 1 d . . . . .
C7 C 0.4487(3) 0.94705(9) 0.20716(11) 0.0337(3) Uani 1 1 d . . . . .
H7 H 0.431157 0.903660 0.164014 0.040 Uiso 1 1 calc R . . . .
C8 C 0.0225(3) 0.81801(9) 0.27540(11) 0.0340(3) Uani 1 1 d . . . . .
C9 C 0.1071(4) 0.78821(10) 0.18095(12) 0.0424(4) Uani 1 1 d . . . . .
H9A H 0.060616 0.827827 0.130701 0.064 Uiso 1 1 calc GR . . . .
H9B H 0.011617 0.738797 0.162711 0.064 Uiso 1 1 calc GR . . . .
H9C H 0.303338 0.778859 0.188732 0.064 Uiso 1 1 calc GR . . . .
C10 C -0.1610(3) 0.77312(9) 0.32294(12) 0.0379(4) Uani 1 1 d . . . . .
H10 H -0.227918 0.725502 0.293147 0.045 Uiso 1 1 calc R . . . .
C11 C -0.2550(3) 0.79393(10) 0.41344(13) 0.0394(4) Uani 1 1 d . . . . .
C12 C -0.4532(4) 0.73821(11) 0.45583(14) 0.0487(4) Uani 1 1 d . . . . .
H12A H -0.360647 0.712669 0.513447 0.073 Uiso 1 1 calc GR . . . .
H12B H -0.516966 0.697861 0.408280 0.073 Uiso 1 1 calc GR . . . .
H12C H -0.608457 0.768540 0.472820 0.073 Uiso 1 1 calc GR . . . .

loop_
_atom_site_aniso_label
_atom_site_aniso_U_11
_atom_site_aniso_U_22
_atom_site_aniso_U_33
_atom_site_aniso_U_23
_atom_site_aniso_U_13
_atom_site_aniso_U_12
O1 0.0565(8) 0.0346(6) 0.0578(8) -0.0032(5) 0.0303(6) -0.0062(5)
O2 0.0548(8) 0.0357(6) 0.0492(7) -0.0063(5) 0.0245(6) -0.0055(5)
O3 0.0605(8) 0.0460(7) 0.0445(7) -0.0126(5) 0.0252(6) -0.0160(6)
O4 0.0639(8) 0.0461(7) 0.0610(8) -0.0146(6) 0.0281(7) -0.0190(6)
N1 0.0412(8) 0.0339(7) 0.0397(7) -0.0055(6) 0.0144(6) -0.0067(6)
C1 0.0337(8) 0.0300(8) 0.0408(8) 0.0030(6) 0.0092(6) 0.0024(6)
C2 0.0315(8) 0.0307(7) 0.0371(8) 0.0021(6) 0.0086(6) 0.0030(6)
C3 0.0448(9) 0.0320(8) 0.0449(9) -0.0005(7) 0.0138(7) -0.0071(7)
C4 0.0543(11) 0.0345(8) 0.0444(9) -0.0098(7) 0.0146(8) -0.0096(7)
C5 0.0375(8) 0.0359(8) 0.0345(8) -0.0012(6) 0.0090(6) -0.0017(6)
C6 0.0302(7) 0.0283(7) 0.0363(8) 0.0014(6) 0.0051(6) -0.0006(6)
C7 0.0362(8) 0.0292(7) 0.0364(8) -0.0021(6) 0.0070(6) 0.0008(6)
C8 0.0310(8) 0.0305(8) 0.0396(8) 0.0016(6) 0.0004(6) 0.0025(6)
C9 0.0503(10) 0.0346(8) 0.0418(9) -0.0027(7) 0.0040(7) -0.0024(7)
C10 0.0365(8) 0.0300(8) 0.0463(9) 0.0001(7) 0.0016(7) -0.0039(6)
C11 0.0344(8) 0.0347(8) 0.0492(10) 0.0026(7) 0.0054(7) -0.0029(6)
C12 0.0450(10) 0.0474(10) 0.0537(11) 0.0103(8) 0.0068(8) -0.0104(8)

loop_
_atom_type_symbol
_atom_type_description
_atom_type_scat_dispersion_real
_atom_type_scat_dispersion_imag
_atom_type_scat_source
C C 0.0033 0.0016 'International Tables Vol C Tables 4.2.6.8 and 6.1.1.4'
H H 0.0000 0.0000 'International Tables Vol C Tables 4.2.6.8 and 6.1.1.4'
N N 0.0061 0.0033 'International Tables Vol C Tables 4.2.6.8 and 6.1.1.4'
O O 0.0106 0.0060 'International Tables Vol C Tables 4.2.6.8 and 6.1.1.4'

loop_
_geom_angle_atom_site_label_1
_geom_angle_atom_site_label_2
_geom_angle_atom_site_label_3
_geom_angle
_geom_angle_site_symmetry_1
_geom_angle_site_symmetry_3
C1 O1 H1 109.5 . .
C5 O3 H3 109.5 . .
C6 N1 H1A 112.9 . .
C8 N1 H1A 112.9 . .
C8 N1 C6 134.17(13) . .
O1 C1 C2 115.17(13) . .
O2 C1 O1 122.90(14) . .
O2 C1 C2 121.93(13) . .
C3 C2 C1 120.89(14) . .
C3 C2 C7 120.40(14) . .
C7 C2 C1 118.66(13) . .
C2 C3 H3A 120.0 . .
C4 C3 C2 119.91(15) . .
C4 C3 H3A 120.0 . .
C3 C4 H4 120.0 . .
C3 C4 C5 120.10(15) . .
C5 C4 H4 120.0 . .
O3 C5 C4 123.60(14) . .
O3 C5 C6 115.58(13) . .
C4 C5 C6 120.81(14) . .
N1 C6 C5 113.83(13) . .
C7 C6 N1 128.16(14) . .
C7 C6 C5 118.00(14) . .
C2 C7 H7 119.6 . .
C6 C7 C2 120.78(14) . .
C6 C7 H7 119.6 . .
N1 C8 C9 121.01(14) . .
N1 C8 C10 119.36(15) . .
C10 C8 C9 119.63(14) . .
C8 C9 H9A 109.5 . .
C8 C9 H9B 109.5 . .
C8 C9 H9C 109.5 . .
H9A C9 H9B 109.5 . .
H9A C9 H9C 109.5 . .
H9B C9 H9C 109.5 . .
C8 C10 H10 117.3 . .
C8 C10 C11 125.31(15) . .
C11 C10 H10 117.3 . .
O4 C11 C10 122.54(15) . .
O4 C11 C12 118.70(16) . .
C10 C11 C12 118.76(15) . .
C11 C12 H12A 109.5 . .
C11 C12 H12B 109.5 . .
C11 C12 H12C 109.5 . .
H12A C12 H12B 109.5 . .
H12A C12 H12C 109.5 . .
H12B C12 H12C 109.5 . .

loop_
_geom_bond_atom_site_label_1
_geom_bond_atom_site_label_2
_geom_bond_distance
_geom_bond_site_symmetry_2
O1 H1 0.8200 .
O1 C1 1.3052(18) .
O2 C1 1.2337(18) .
O3 H3 0.8200 .
O3 C5 1.3463(19) .
O4 C11 1.250(2) .
N1 H1A 0.8600 .
N1 C6 1.4040(19) .
N1 C8 1.3476(19) .
C1 C2 1.473(2) .
C2 C3 1.382(2) .
C2 C7 1.395(2) .
C3 H3A 0.9300 .
C3 C4 1.380(2) .
C4 H4 0.9300 .
C4 C5 1.383(2) .
C5 C6 1.418(2) .
C6 C7 1.382(2) .
C7 H7 0.9300 .
C8 C9 1.494(2) .
C8 C10 1.386(2) .
C9 H9A 0.9600 .
C9 H9B 0.9600 .
C9 H9C 0.9600 .
C10 H10 0.9300 .
C10 C11 1.420(2) .
C11 C12 1.504(2) .
C12 H12A 0.9600 .
C12 H12B 0.9600 .
C12 H12C 0.9600 .

loop_
_geom_torsion_atom_site_label_1
_geom_torsion_atom_site_label_2
_geom_torsion_atom_site_label_3
_geom_torsion_atom_site_label_4
_geom_torsion
_geom_torsion_site_symmetry_1
_geom_torsion_site_symmetry_2
_geom_torsion_site_symmetry_3
_geom_torsion_site_symmetry_4
O1 C1 C2 C3 -6.2(2) . . . .
O1 C1 C2 C7 176.31(15) . . . .
O2 C1 C2 C3 172.98(16) . . . .
O2 C1 C2 C7 -4.5(2) . . . .
O3 C5 C6 N1 0.3(2) . . . .
O3 C5 C6 C7 -178.84(14) . . . .
N1 C6 C7 C2 -179.95(15) . . . .
N1 C8 C10 C11 -0.6(2) . . . .
C1 C2 C3 C4 -177.24(16) . . . .
C1 C2 C7 C6 177.98(14) . . . .
C2 C3 C4 C5 -0.3(3) . . . .
C3 C2 C7 C6 0.5(2) . . . .
C3 C4 C5 O3 179.47(16) . . . .
C3 C4 C5 C6 -0.2(3) . . . .
C4 C5 C6 N1 179.98(15) . . . .
C4 C5 C6 C7 0.9(2) . . . .
C5 C6 C7 C2 -1.0(2) . . . .
C6 N1 C8 C9 1.4(3) . . . .
C6 N1 C8 C10 -178.98(16) . . . .
C7 C2 C3 C4 0.2(3) . . . .
C8 N1 C6 C5 176.99(16) . . . .
C8 N1 C6 C7 -4.0(3) . . . .
C8 C10 C11 O4 0.2(3) . . . .
C8 C10 C11 C12 -179.54(15) . . . .
C9 C8 C10 C11 179.10(15) . . . .
